data_1532643
loop_
_publ_author_name
'Vyshatko, N.P.'
'Kharton, V.'
'Shaula, A.L.'
'Naumovich, E.N.'
'Marques, F.M.B.'

_publ_section_title
;
 Structural characterization of mixed conducting perovskites La (Ga,M)
 O3-d (M = Mn, Fe, Co, Ni)
;
_journal_name_full 'Materials Research Bulletin'
_journal_page_first 185
_journal_page_last 193
_journal_volume 38
_journal_year 2003
_chemical_formula_sum 'Fe0.5 Ga0.5 La O3'
_chemical_name_systematic 'La (Ga0.5 Fe0.5) O3'
_space_group_IT_number 62
_symmetry_space_group_name_Hall '-P 2ac 2n'
_symmetry_space_group_name_H-M 'P n m a'
_cell_angle_alpha 90
_cell_angle_beta 90
_cell_angle_gamma 90
_cell_formula_units_Z 4
_cell_length_a 5.53
_cell_length_b 7.822
_cell_length_c 5.542
_cell_volume 239.723
_citation_journal_id_ASTM MRBUAC
_cod_data_source_file Vyshatko_MRBUAC_2003_532.cif
_cod_data_source_block Fe0.5Ga0.5La1O3
_cod_original_cell_volume 239.7229
_cod_original_formula_sum 'Fe0.5 Ga0.5 La1 O3'
_cod_database_code 1532643

loop_
_symmetry_equiv_pos_as_xyz
x,y,z
-x+1/2,-y,z+1/2
x+1/2,-y+1/2,-z+1/2
-x,y+1/2,-z
-x,-y,-z
x-1/2,y,-z-1/2
-x-1/2,y-1/2,z-1/2
x,-y-1/2,z

loop_
_atom_site_label
_atom_site_type_symbol
_atom_site_fract_x
_atom_site_fract_y
_atom_site_fract_z
_atom_site_occupancy
_atom_site_U_iso_or_equiv
La1 La+3 0.0251 0.25 -0.0047 1 0.0
Fe1 Fe+3 0.5 0 0 0.5 0.0
O1 O-2 -0.0083 0.25 0.4306 1 0.0
Ga1 Ga+3 0.5 0 0 0.5 0.0
O2 O-2 0.7767 0.4619 0.7798 1 0.0
